data_7714304
loop_
_publ_author_name
'Kuang, Xiao-Man'
'Li, You-Hong'
'Yang, Meng'
'Dong, Wen'
'Leng, Ji-Dong'

_publ_section_title
;
 LnIII/MnII-LnIII complexes derived from salicylic azo dye ligand:
 synthesis, structures, magnetic and fluorescent properties
;
_journal_name_full 'Dalton Transactions'
_journal_paper_doi 10.1039/D3DT02876C
_journal_year 2023
_chemical_formula_moiety 'C54 H50 Tb2 Mn N36 O24, H12 Mn O6, 4(H2O)'
_chemical_formula_sum 'C54 H70 Mn2 N36 O34 Tb2'
_chemical_formula_weight 2195.20
_space_group_crystal_system triclinic
_space_group_IT_number 2
_space_group_name_Hall '-P 1'
_space_group_name_H-M_alt 'P -1'
_atom_sites_solution_hydrogens mixed
_audit_creation_date 2019-09-10
_audit_creation_method
;
Olex2 1.2
(compiled 2018.05.29 svn.r3508 for OlexSys, GUI svn.r5506)
;
_audit_update_record
;
2021-12-09 deposited with the CCDC.	2023-10-20 downloaded from the CCDC.
;
_cell_angle_alpha 112.375(2)
_cell_angle_beta 94.0318(19)
_cell_angle_gamma 108.238(2)
_cell_formula_units_Z 1
_cell_length_a 11.6539(3)
_cell_length_b 13.7912(3)
_cell_length_c 15.5805(4)
_cell_measurement_reflns_used 17671
_cell_measurement_temperature 100.00(10)
_cell_measurement_theta_max 30.9680
_cell_measurement_theta_min 2.1780
_cell_volume 2147.49(11)
_computing_cell_refinement 'CrysAlisPro 1.171.40.53 (Rigaku OD, 2019)'
_computing_data_collection 'CrysAlisPro 1.171.40.53 (Rigaku OD, 2019)'
_computing_data_reduction 'CrysAlisPro 1.171.40.53 (Rigaku OD, 2019)'
_computing_molecular_graphics 'Olex2 (Dolomanov et al., 2009)'
_computing_publication_material 'Olex2 (Dolomanov et al., 2009)'
_computing_structure_refinement 'XL (Sheldrick, 2008)'
_diffrn_ambient_environment N~2~
_diffrn_ambient_temperature 100.00(10)
_diffrn_detector 'CCD plate'
_diffrn_detector_area_resol_mean 10.0000
_diffrn_detector_type HyPix
_diffrn_measured_fraction_theta_full 0.999
_diffrn_measured_fraction_theta_max 0.793
_diffrn_measurement_details
;
List of Runs (angles in degrees, time in seconds):

  # Type    Start    End  Width  t~exp~   \w     \q     \k     \f   Frames
#--------------------------------------------------------------------------
  1  \w    -10.00  78.00   0.50    3.42    --    4.91  53.00-174.00  176
  2  \w    -67.00  20.00   0.50    3.42    --    4.91 -53.00  41.00  174
  3  \w     14.00  39.00   0.50    3.42    --    4.91 -99.00   0.00   50
  4  \w    -20.00  39.00   0.50    3.42    --    4.91 -99.00 120.00  118
  5  \w    -23.00   9.00   0.50    3.42    --   -6.94 -57.00 -60.00   64
  6  \w    -52.00 -26.00   0.50    3.42    --   -6.94 -57.00 -60.00   52
  7  \w    -81.00   4.00   0.50    3.42    --   -6.94 -37.00-120.00  170
  8  \w     -6.00  23.00   0.50    3.42    --   -6.94 -99.00  30.00   58
;
_diffrn_measurement_device 'four-circle diffractometer'
_diffrn_measurement_device_type 'XtaLAB Synergy R, DW system, HyPix'
_diffrn_measurement_method '\w scans'
_diffrn_orient_matrix_type 'CrysAlisPro convention (1999,Acta A55,543-557)'
_diffrn_orient_matrix_UB_11 -0.0295813000
_diffrn_orient_matrix_UB_12 -0.0439347000
_diffrn_orient_matrix_UB_13 0.0132515000
_diffrn_orient_matrix_UB_21 0.0286386000
_diffrn_orient_matrix_UB_22 -0.0341329000
_diffrn_orient_matrix_UB_23 -0.0298854000
_diffrn_orient_matrix_UB_31 0.0511063000
_diffrn_orient_matrix_UB_32 0.0219916000
_diffrn_orient_matrix_UB_33 0.0383831000
_diffrn_radiation_monochromator mirror
_diffrn_radiation_probe x-ray
_diffrn_radiation_type MoK\a
_diffrn_radiation_wavelength 0.71073
_diffrn_reflns_av_R_equivalents 0.0692
_diffrn_reflns_av_unetI/netI 0.0744
_diffrn_reflns_Laue_measured_fraction_full 0.999
_diffrn_reflns_Laue_measured_fraction_max 0.793
_diffrn_reflns_limit_h_max 15
_diffrn_reflns_limit_h_min -16
_diffrn_reflns_limit_k_max 19
_diffrn_reflns_limit_k_min -19
_diffrn_reflns_limit_l_max 22
_diffrn_reflns_limit_l_min -22
_diffrn_reflns_number 32022
_diffrn_reflns_point_group_measured_fraction_full 0.999
_diffrn_reflns_point_group_measured_fraction_max 0.793
_diffrn_reflns_theta_full 25.242
_diffrn_reflns_theta_max 30.933
_diffrn_reflns_theta_min 2.297
_diffrn_source 'Rotating-anode X-ray tube'
_diffrn_source_type 'Rigaku (Mo) X-ray Source'
_exptl_absorpt_coefficient_mu 2.017
_exptl_absorpt_correction_T_max 0.904
_exptl_absorpt_correction_T_min 0.785
_exptl_absorpt_correction_type multi-scan
_exptl_absorpt_process_details
;
CrysAlisPro 1.171.40.53 (Rigaku Oxford Diffraction, 2019)
Empirical absorption correction using spherical harmonics,
 implemented in SCALE3 ABSPACK scaling algorithm.
;
_exptl_crystal_colour Orange
_exptl_crystal_density_diffrn 1.697
_exptl_crystal_description block
_exptl_crystal_F_000 1098
_exptl_crystal_size_max 0.12
_exptl_crystal_size_mid 0.10
_exptl_crystal_size_min 0.05
_refine_diff_density_max 2.586
_refine_diff_density_min -2.677
_refine_diff_density_rms 0.145
_refine_ls_extinction_method none
_refine_ls_goodness_of_fit_ref 0.985
_refine_ls_hydrogen_treatment mixed
_refine_ls_matrix_type full
_refine_ls_number_parameters 607
_refine_ls_number_reflns 10787
_refine_ls_number_restraints 4
_refine_ls_restrained_S_all 0.985
_refine_ls_R_factor_all 0.0553
_refine_ls_R_factor_gt 0.0434
_refine_ls_shift/su_max 0.001
_refine_ls_shift/su_mean 0.000
_refine_ls_structure_factor_coef Fsqd
_refine_ls_weighting_details 'w=1/[\s^2^(Fo^2^)+(0.0605P)^2^+2.5755P] where P=(Fo^2^+2Fc^2^)/3'
_refine_ls_weighting_scheme calc
_refine_ls_wR_factor_gt 0.1092
_refine_ls_wR_factor_ref 0.1142
_reflns_Friedel_coverage 0.000
_reflns_number_gt 9028
_reflns_number_total 13599
_reflns_threshold_expression 'I > 2\s(I)'
_cod_data_source_file d3dt02876c2.cif
_cod_data_source_block Mn-Tb
_cod_original_cell_volume 2147.48(10)
_cod_original_formula_sum 'C54 H70 Tb2 Mn2 N36 O34'
_cod_database_code 7714304
_shelx_shelxl_version_number 2014/7
_shelx_space_group_comment
;
The symmetry employed for this shelxl refinement is uniquely defined
by the following loop, which should always be used as a source of
symmetry information in preference to the above space-group names.
They are only intended as comments.
;
_reflns_odcompleteness_completeness 99.89
_reflns_odcompleteness_iscentric 1
_reflns_odcompleteness_theta 26.32
_olex2_refinement_description
;
1. Fixed Uiso
 At 1.2 times of:
  All C(H) groups
 At 1.5 times of:
  All C(H,H,H) groups, All O(H) groups, All O(H,H) groups
2. Restrained distances
 C17-O6
 1.42 with sigma of 0.01
 N13-H13
 0.96 with sigma of 0.01
 O15-H15B
 0.8 with sigma of 0.01
 O17-H17B
 0.8 with sigma of 0.01
3.a Free rotating group:
 O15(H15A), O16(H16A,H16B)
3.b Rotating group:
 O11(H11A,H11B), O17(H17A), O10(H10B,H10A), O13(H13B,H13A), O12(H12A,H12B),
 O14(H14A,H14B)
3.c Aromatic/amide H refined with riding coordinates:
 C9(H9), C3(H3), C5(H5), C12(H12), C18(H18), C27(H27), C21(H21), C14(H14),
 C23(H23)
3.d Idealised Me refined as rotating group:
 C17(H17C,H17D,H17E), C8(H8A,H8B,H8C), C26(H26A,H26B,H26C)
;
_olex2_submission_special_instructions 'No special instructions were received'
_oxdiff_exptl_absorpt_empirical_details
;
Empirical correction (ABSPACK) includes:
- Absorption correction using spherical harmonics
- Frame scaling
;
_oxdiff_exptl_absorpt_empirical_full_max 2.503
_oxdiff_exptl_absorpt_empirical_full_min 0.259

loop_
_space_group_symop_operation_xyz
'x, y, z'
'-x, -y, -z'

loop_
_atom_site_label
_atom_site_type_symbol
_atom_site_fract_x
_atom_site_fract_y
_atom_site_fract_z
_atom_site_U_iso_or_equiv
_atom_site_adp_type
_atom_site_occupancy
_atom_site_site_symmetry_order
_atom_site_calc_flag
_atom_site_refinement_flags_posn
_atom_site_refinement_flags_adp
_atom_site_refinement_flags_occupancy
_atom_site_disorder_assembly
_atom_site_disorder_group
Tb1 Tb 0.66692(2) 0.36819(2) 0.50461(2) 0.01606(7) Uani 1 1 d . . . . .
Mn1 Mn 1.0000 1.0000 1.0000 0.0294(2) Uani 1 2 d S T P . .
O2 O 0.7155(3) 0.4087(2) 0.66209(19) 0.0220(6) Uani 1 1 d . . . . .
O1 O 0.6463(2) 0.5440(2) 0.59283(19) 0.0197(5) Uani 1 1 d . . . . .
O5 O 0.6529(3) 0.4397(3) 0.3950(2) 0.0244(6) Uani 1 1 d . . . . .
O11 O 0.4556(3) 0.3388(2) 0.4737(2) 0.0235(6) Uani 1 1 d . . . . .
H11A H 0.4140 0.2818 0.4149 0.035 Uiso 1 1 d GR . . . .
H11B H 0.4409 0.3983 0.4688 0.035 Uiso 1 1 d GR . . . .
O8 O 0.8637(3) 0.4969(3) 0.5428(2) 0.0252(6) Uani 1 1 d . . . . .
O3 O 0.8366(3) 0.3949(2) 0.8032(2) 0.0270(6) Uani 1 1 d . . . . .
O6 O 0.6202(3) 0.5817(3) 0.3295(2) 0.0271(6) Uani 1 1 d D . . . .
O9 O 1.0164(3) 0.7056(3) 0.6411(2) 0.0308(7) Uani 1 1 d . . . . .
O4 O 0.6082(3) 0.2129(3) 0.3562(2) 0.0290(7) Uani 1 1 d . . . . .
O7 O 0.8039(3) 0.2729(3) 0.5028(2) 0.0364(8) Uani 1 1 d . . . . .
O17 O 0.8525(4) 1.0000(3) 1.0703(3) 0.0408(8) Uani 1 1 d D . . . .
H17A H 0.8037 1.0238 1.0474 0.061 Uiso 1 1 d GR . . . .
O10 O 0.5543(3) 0.2079(3) 0.5261(2) 0.0373(8) Uani 1 1 d . . . . .
H10B H 0.5730 0.2194 0.5855 0.056 Uiso 1 1 d GR . . . .
H10A H 0.5775 0.1519 0.4956 0.056 Uiso 1 1 d GR . . . .
N6 N 0.9816(3) 0.8066(3) 0.9765(2) 0.0215(7) Uani 1 1 d . . . . .
N11 N 0.3426(3) 0.3290(3) 0.0064(2) 0.0258(8) Uani 1 1 d . . . . .
N12 N 0.3638(3) 0.2593(3) 0.0329(3) 0.0263(8) Uani 1 1 d . . . . .
N13 N 1.3332(3) 0.5730(4) 0.9904(3) 0.0276(8) Uani 1 1 d D . . . .
N5 N 1.0443(3) 0.7987(3) 1.0422(2) 0.0225(7) Uani 1 1 d . . . . .
N18 N 1.2097(3) 0.5698(3) 0.8390(2) 0.0247(7) Uani 1 1 d . . . . .
N7 N 0.2044(3) 0.1638(3) -0.1379(3) 0.0295(8) Uani 1 1 d . . . . .
N1 N 1.1785(3) 0.9143(3) 1.1957(3) 0.0279(8) Uani 1 1 d . . . . .
N3 N 1.1867(4) 1.0797(3) 1.2080(3) 0.0307(8) Uani 1 1 d . . . . .
N4 N 1.1131(4) 1.0045(3) 1.1235(3) 0.0302(8) Uani 1 1 d . . . . .
N17 N 1.2665(3) 0.6696(3) 0.9048(3) 0.0260(8) Uani 1 1 d . . . . .
N2 N 1.2254(4) 1.0264(3) 1.2510(3) 0.0279(8) Uani 1 1 d . . . . .
N8 N 0.1379(4) 0.1587(4) -0.2149(3) 0.0318(9) Uani 1 1 d . . . . .
N14 N 1.3979(4) 0.6042(4) 1.0781(3) 0.0357(9) Uani 1 1 d . . . . .
N15 N 1.4294(4) 0.7125(4) 1.1205(3) 0.0359(9) Uani 1 1 d . . . . .
N16 N 1.3873(4) 0.7531(4) 1.0620(3) 0.0345(9) Uani 1 1 d . . . . .
N10 N 0.2338(3) 0.3372(4) -0.1240(3) 0.0306(8) Uani 1 1 d . . . . .
C2 C 0.9134(4) 0.7034(3) 0.8989(3) 0.0202(8) Uani 1 1 d . . . . .
N9 N 0.1552(3) 0.2606(4) -0.2072(3) 0.0328(9) Uani 1 1 d . . . . .
C6 C 0.7751(4) 0.5017(3) 0.7359(3) 0.0190(7) Uani 1 1 d . . . . .
C4 C 0.7774(3) 0.6087(3) 0.7443(3) 0.0174(7) Uani 1 1 d . . . . .
C7 C 0.8448(4) 0.5011(3) 0.8164(3) 0.0197(8) Uani 1 1 d . . . . .
C9 C 0.9125(4) 0.5981(3) 0.8940(3) 0.0210(8) Uani 1 1 d . . . . .
H9 H 0.9583 0.5956 0.9439 0.025 Uiso 1 1 calc R . . . .
C3 C 0.8457(4) 0.7078(3) 0.8259(3) 0.0188(7) Uani 1 1 d . . . . .
H3 H 0.8449 0.7768 0.8304 0.023 Uiso 1 1 calc R . . . .
C13 C 0.5335(4) 0.2778(4) 0.2493(3) 0.0235(8) Uani 1 1 d . . . . .
C11 C 0.4404(4) 0.3098(4) 0.1243(3) 0.0248(9) Uani 1 1 d . . . . .
C10 C 0.2618(4) 0.2744(4) -0.0841(3) 0.0254(9) Uani 1 1 d . . . . .
C5 C 0.7068(3) 0.6203(3) 0.6721(3) 0.0197(8) Uani 1 1 d . . . . .
H5 H 0.7061 0.6919 0.6858 0.024 Uiso 1 1 calc R . . . .
C20 C 1.1374(4) 0.5593(4) 0.7593(3) 0.0237(8) Uani 1 1 d . . . . .
C1 C 1.1103(4) 0.9043(4) 1.1181(3) 0.0241(8) Uani 1 1 d . . . . .
C12 C 0.4611(4) 0.2369(4) 0.1574(3) 0.0257(9) Uani 1 1 d . . . . .
H12 H 0.4273 0.1597 0.1192 0.031 Uiso 1 1 calc R . . . .
C15 C 0.5877(4) 0.3960(4) 0.3089(3) 0.0225(8) Uani 1 1 d . . . . .
C18 C 0.4929(4) 0.4281(4) 0.1811(3) 0.0239(8) Uani 1 1 d . . . . .
H18 H 0.4781 0.4772 0.1580 0.029 Uiso 1 1 calc R . . . .
C22 C 0.9755(4) 0.4247(4) 0.6207(3) 0.0288(9) Uani 1 1 d . . . . .
C25 C 1.0390(4) 0.6282(4) 0.6658(3) 0.0251(9) Uani 1 1 d . . . . .
C16 C 0.5651(4) 0.4699(4) 0.2695(3) 0.0224(8) Uani 1 1 d . . . . .
C27 C 1.1250(4) 0.6503(4) 0.7423(3) 0.0261(9) Uani 1 1 d . . . . .
H27 H 1.1749 0.7243 0.7829 0.031 Uiso 1 1 calc R . . . .
C21 C 1.0680(4) 0.4489(4) 0.6965(3) 0.0301(10) Uani 1 1 d . . . . .
H21 H 1.0828 0.3901 0.7047 0.036 Uiso 1 1 calc R . . . .
C24 C 0.9543(4) 0.5138(4) 0.6055(3) 0.0233(8) Uani 1 1 d . . . . .
C19 C 1.3287(4) 0.6641(4) 0.9823(3) 0.0257(9) Uani 1 1 d . . . . .
C17 C 0.5892(4) 0.6587(4) 0.2998(3) 0.0274(9) Uani 1 1 d D . . . .
H17C H 0.6156 0.6534 0.2417 0.041 Uiso 1 1 calc GR . . . .
H17D H 0.6301 0.7343 0.3482 0.041 Uiso 1 1 calc GR . . . .
H17E H 0.5013 0.6400 0.2898 0.041 Uiso 1 1 calc GR . . . .
C14 C 0.5507(4) 0.1951(4) 0.2780(3) 0.0286(9) Uani 1 1 d . . . . .
H14 H 0.5150 0.1203 0.2334 0.034 Uiso 1 1 calc R . . . .
C8 C 0.9086(5) 0.3859(4) 0.8765(3) 0.0339(11) Uani 1 1 d . . . . .
H8A H 0.8929 0.3078 0.8607 0.051 Uiso 1 1 calc GR . . . .
H8B H 0.8862 0.4193 0.9359 0.051 Uiso 1 1 calc GR . . . .
H8C H 0.9950 0.4246 0.8819 0.051 Uiso 1 1 calc GR . . . .
C23 C 0.9014(5) 0.3075(5) 0.5596(3) 0.0389(12) Uani 1 1 d . . . . .
H23 H 0.9307 0.2537 0.5640 0.047 Uiso 1 1 calc R . . . .
C26 C 1.0950(5) 0.8210(4) 0.6978(4) 0.0387(11) Uani 1 1 d . . . . .
H26A H 1.0763 0.8678 0.6709 0.058 Uiso 1 1 calc GR . . . .
H26B H 1.1800 0.8286 0.6990 0.058 Uiso 1 1 calc GR . . . .
H26C H 1.0815 0.8438 0.7614 0.058 Uiso 1 1 calc GR . . . .
Mn2 Mn 1.0000 1.0000 0.5000 0.02433(19) Uani 1 2 d S T P . .
O13 O 1.1037(3) 1.1796(3) 0.5833(2) 0.0323(7) Uani 1 1 d . . . . .
H13B H 1.0731 1.2099 0.6339 0.048 Uiso 1 1 d GR . . . .
H13A H 1.0971 1.2193 0.5503 0.048 Uiso 1 1 d GR . . . .
O12 O 0.9758(3) 0.9814(3) 0.6289(2) 0.0332(7) Uani 1 1 d . . . . .
H12A H 0.9022 0.9821 0.6431 0.050 Uiso 1 1 d GR . . . .
H12B H 1.0293 1.0411 0.6803 0.050 Uiso 1 1 d GR . . . .
O14 O 0.8238(3) 1.0263(3) 0.4907(3) 0.0415(9) Uani 1 1 d . . . . .
H14A H 0.7849 1.0445 0.5353 0.062 Uiso 1 1 d GR . . . .
H14B H 0.7786 1.0205 0.4420 0.062 Uiso 1 1 d GR . . . .
O15 O 1.1837(3) 1.3199(3) 0.5027(2) 0.0289(7) Uani 1 1 d D . . . .
H15A H 1.1299 1.3177 0.4614 0.043 Uiso 1 1 d G . . . .
O16 O 0.3327(7) 0.0925(16) 0.4334(7) 0.276(9) Uani 1 1 d . . . . .
H16A H 0.4069 0.1384 0.4473 0.414 Uiso 1 1 d G . . . .
H16B H 0.3024 0.0863 0.3795 0.414 Uiso 1 1 d G . . . .
H13 H 1.303(6) 0.495(2) 0.944(4) 0.07(2) Uiso 1 1 d D . . . .
H15B H 1.225(5) 1.3839(19) 0.539(3) 0.045(17) Uiso 1 1 d D . . . .
H17B H 0.825(5) 0.950(3) 1.087(4) 0.041(17) Uiso 1 1 d D . . . .

loop_
_atom_site_aniso_label
_atom_site_aniso_U_11
_atom_site_aniso_U_22
_atom_site_aniso_U_33
_atom_site_aniso_U_23
_atom_site_aniso_U_13
_atom_site_aniso_U_12
Tb1 0.02277(10) 0.02022(11) 0.01041(10) 0.00726(7) 0.00264(6) 0.01383(8)
Mn1 0.0444(6) 0.0238(5) 0.0193(5) 0.0080(4) -0.0043(4) 0.0154(4)
O2 0.0319(15) 0.0170(14) 0.0166(14) 0.0060(11) 0.0029(11) 0.0103(12)
O1 0.0202(13) 0.0213(14) 0.0190(14) 0.0079(11) 0.0025(10) 0.0108(11)
O5 0.0265(14) 0.0365(17) 0.0168(15) 0.0152(13) 0.0033(11) 0.0156(13)
O11 0.0257(14) 0.0211(15) 0.0249(16) 0.0107(12) 0.0023(11) 0.0095(12)
O8 0.0243(14) 0.0409(18) 0.0187(15) 0.0155(13) 0.0060(11) 0.0187(13)
O3 0.0476(18) 0.0209(15) 0.0189(15) 0.0103(12) 0.0045(12) 0.0191(13)
O6 0.0297(15) 0.0324(17) 0.0213(16) 0.0146(13) 0.0001(12) 0.0113(13)
O9 0.0296(16) 0.0398(19) 0.0335(18) 0.0250(15) 0.0041(13) 0.0147(14)
O4 0.0427(18) 0.0344(17) 0.0156(15) 0.0087(13) 0.0035(12) 0.0243(15)
O7 0.049(2) 0.0389(19) 0.0218(17) 0.0043(14) -0.0007(14) 0.0303(16)
O17 0.057(2) 0.038(2) 0.040(2) 0.0239(18) 0.0097(17) 0.0232(18)
O10 0.073(2) 0.0164(15) 0.0166(16) 0.0071(12) -0.0006(15) 0.0106(15)
N6 0.0253(17) 0.0218(17) 0.0173(17) 0.0069(14) 0.0015(13) 0.0110(14)
N11 0.0247(17) 0.037(2) 0.0182(18) 0.0133(16) 0.0032(13) 0.0137(16)
N12 0.0233(17) 0.037(2) 0.0230(19) 0.0166(16) 0.0048(14) 0.0127(16)
N13 0.0317(19) 0.039(2) 0.0210(19) 0.0169(17) 0.0054(14) 0.0196(17)
N5 0.0287(18) 0.0206(17) 0.0152(17) 0.0061(14) -0.0022(13) 0.0086(14)
N18 0.0243(17) 0.036(2) 0.0195(18) 0.0139(16) 0.0055(13) 0.0162(16)
N7 0.0269(18) 0.040(2) 0.0193(19) 0.0127(17) -0.0021(14) 0.0106(16)
N1 0.035(2) 0.0240(19) 0.0225(19) 0.0080(15) -0.0026(14) 0.0119(16)
N3 0.042(2) 0.0233(19) 0.022(2) 0.0082(15) -0.0050(15) 0.0107(16)
N4 0.042(2) 0.0228(19) 0.0212(19) 0.0087(15) -0.0061(15) 0.0099(16)
N17 0.0258(18) 0.034(2) 0.0250(19) 0.0159(16) 0.0082(14) 0.0156(16)
N2 0.038(2) 0.0201(18) 0.0215(19) 0.0073(15) -0.0029(15) 0.0087(15)
N8 0.032(2) 0.040(2) 0.023(2) 0.0163(18) -0.0016(15) 0.0114(17)
N14 0.040(2) 0.043(3) 0.025(2) 0.0152(19) 0.0000(16) 0.0172(19)
N15 0.037(2) 0.049(3) 0.025(2) 0.0189(19) 0.0030(16) 0.0174(19)
N16 0.033(2) 0.043(2) 0.027(2) 0.0145(19) 0.0068(16) 0.0154(18)
N10 0.0311(19) 0.038(2) 0.024(2) 0.0150(17) 0.0008(15) 0.0135(17)
C2 0.0237(19) 0.021(2) 0.0151(19) 0.0062(16) 0.0051(14) 0.0091(16)
N9 0.0291(19) 0.047(2) 0.022(2) 0.0159(18) -0.0016(14) 0.0142(18)
C6 0.0238(19) 0.0207(19) 0.0162(19) 0.0091(16) 0.0063(14) 0.0108(15)
C4 0.0206(18) 0.0191(19) 0.0162(19) 0.0081(15) 0.0064(14) 0.0108(15)
C7 0.030(2) 0.0189(19) 0.018(2) 0.0103(16) 0.0077(15) 0.0147(16)
C9 0.031(2) 0.024(2) 0.0155(19) 0.0114(16) 0.0048(15) 0.0156(17)
C3 0.0260(19) 0.0151(18) 0.019(2) 0.0085(15) 0.0076(15) 0.0101(15)
C13 0.0236(19) 0.034(2) 0.019(2) 0.0147(18) 0.0049(15) 0.0142(17)
C11 0.0197(19) 0.040(3) 0.018(2) 0.0144(18) 0.0044(15) 0.0136(18)
C10 0.023(2) 0.038(3) 0.017(2) 0.0133(18) 0.0028(15) 0.0127(18)
C5 0.0205(18) 0.0193(19) 0.021(2) 0.0087(16) 0.0040(14) 0.0094(15)
C20 0.026(2) 0.036(2) 0.020(2) 0.0148(18) 0.0081(15) 0.0206(18)
C1 0.030(2) 0.024(2) 0.019(2) 0.0099(17) 0.0015(16) 0.0110(17)
C12 0.026(2) 0.035(2) 0.021(2) 0.0139(18) 0.0062(16) 0.0142(18)
C15 0.0213(19) 0.038(2) 0.018(2) 0.0171(18) 0.0073(14) 0.0163(17)
C18 0.0194(18) 0.038(2) 0.022(2) 0.0176(19) 0.0067(15) 0.0137(17)
C22 0.032(2) 0.038(3) 0.021(2) 0.0085(19) 0.0055(16) 0.023(2)
C25 0.025(2) 0.036(2) 0.028(2) 0.0208(19) 0.0120(16) 0.0176(18)
C16 0.0200(18) 0.029(2) 0.022(2) 0.0135(18) 0.0053(15) 0.0114(16)
C27 0.0223(19) 0.039(3) 0.027(2) 0.019(2) 0.0084(16) 0.0164(18)
C21 0.039(2) 0.041(3) 0.022(2) 0.012(2) 0.0074(17) 0.030(2)
C24 0.0234(19) 0.038(2) 0.020(2) 0.0152(18) 0.0095(15) 0.0200(18)
C19 0.025(2) 0.032(2) 0.021(2) 0.0106(18) 0.0061(15) 0.0117(18)
C17 0.031(2) 0.034(2) 0.024(2) 0.0144(19) 0.0025(17) 0.0179(19)
C14 0.034(2) 0.038(3) 0.019(2) 0.0110(19) 0.0054(17) 0.020(2)
C8 0.054(3) 0.040(3) 0.028(3) 0.026(2) 0.011(2) 0.029(2)
C23 0.052(3) 0.045(3) 0.025(3) 0.008(2) 0.000(2) 0.036(3)
C26 0.039(3) 0.037(3) 0.044(3) 0.025(2) -0.001(2) 0.012(2)
Mn2 0.0278(5) 0.0224(5) 0.0241(5) 0.0102(4) 0.0040(3) 0.0108(4)
O13 0.0419(18) 0.0258(17) 0.0266(17) 0.0118(14) 0.0013(13) 0.0096(14)
O12 0.0362(17) 0.0348(18) 0.0264(17) 0.0126(14) 0.0013(13) 0.0120(14)
O14 0.0332(18) 0.048(2) 0.061(3) 0.036(2) 0.0159(17) 0.0214(16)
O15 0.0325(17) 0.0279(18) 0.0285(18) 0.0157(15) 0.0027(13) 0.0101(14)
O16 0.060(4) 0.58(2) 0.146(8) 0.251(12) -0.028(4) -0.053(8)

loop_
_atom_type_symbol
_atom_type_description
_atom_type_scat_dispersion_real
_atom_type_scat_dispersion_imag
_atom_type_scat_source
C C 0.0033 0.0016 'International Tables Vol C Tables 4.2.6.8 and 6.1.1.4'
H H 0.0000 0.0000 'International Tables Vol C Tables 4.2.6.8 and 6.1.1.4'
N N 0.0061 0.0033 'International Tables Vol C Tables 4.2.6.8 and 6.1.1.4'
O O 0.0106 0.0060 'International Tables Vol C Tables 4.2.6.8 and 6.1.1.4'
Mn Mn 0.3368 0.7283 'International Tables Vol C Tables 4.2.6.8 and 6.1.1.4'
Er Er -0.2586 4.9576 'International Tables Vol C Tables 4.2.6.8 and 6.1.1.4'
Gd Gd -0.1653 3.9035 'International Tables Vol C Tables 4.2.6.8 and 6.1.1.4'
Tb Tb -0.1723 4.1537 'International Tables Vol C Tables 4.2.6.8 and 6.1.1.4'

loop_
_geom_angle_atom_site_label_1
_geom_angle_atom_site_label_2
_geom_angle_atom_site_label_3
_geom_angle
_geom_angle_site_symmetry_1
_geom_angle_site_symmetry_3
_geom_angle_publ_flag
O2 Tb1 O1 72.56(9) . . ?
O2 Tb1 O5 145.96(11) . . ?
O2 Tb1 O11 104.83(10) . . ?
O2 Tb1 O8 80.84(10) . . ?
O2 Tb1 O4 139.28(10) . . ?
O2 Tb1 O7 79.15(10) . . ?
O2 Tb1 O10 71.88(10) . . ?
O5 Tb1 O1 75.97(10) . . ?
O5 Tb1 O11 77.35(10) . . ?
O5 Tb1 O4 74.70(11) . . ?
O5 Tb1 O7 120.21(11) . . ?
O5 Tb1 O10 137.25(11) . . ?
O11 Tb1 O1 72.66(10) . . ?
O11 Tb1 O7 142.36(12) . . ?
O11 Tb1 O10 71.44(12) . . ?
O8 Tb1 O1 76.51(10) . . ?
O8 Tb1 O5 79.51(10) . . ?
O8 Tb1 O11 145.01(10) . . ?
O8 Tb1 O4 116.39(11) . . ?
O8 Tb1 O7 72.49(12) . . ?
O8 Tb1 O10 140.46(11) . . ?
O4 Tb1 O1 144.71(9) . . ?
O4 Tb1 O11 82.10(11) . . ?
O4 Tb1 O7 72.60(10) . . ?
O4 Tb1 O10 72.74(11) . . ?
O7 Tb1 O1 140.71(10) . . ?
O10 Tb1 O1 119.60(11) . . ?
O10 Tb1 O7 74.64(13) . . ?
O17 Mn1 O17 180.0 2_777 . ?
O17 Mn1 N6 94.21(13) 2_777 2_777 ?
O17 Mn1 N6 85.79(13) . 2_777 ?
O17 Mn1 N6 85.79(13) 2_777 . ?
O17 Mn1 N6 94.21(13) . . ?
O17 Mn1 N4 90.25(15) 2_777 2_777 ?
O17 Mn1 N4 90.25(15) . . ?
O17 Mn1 N4 89.75(15) 2_777 . ?
O17 Mn1 N4 89.75(15) . 2_777 ?
N6 Mn1 N6 180.00(2) . 2_777 ?
N4 Mn1 N6 110.95(12) . 2_777 ?
N4 Mn1 N6 110.95(12) 2_777 . ?
N4 Mn1 N6 69.05(12) . . ?
N4 Mn1 N6 69.05(12) 2_777 2_777 ?
N4 Mn1 N4 180.0 2_777 . ?
C6 O2 Tb1 132.2(2) . . ?
C5 O1 Tb1 129.3(2) . . ?
C15 O5 Tb1 132.9(3) . . ?
Tb1 O11 H11A 112.5 . . ?
Tb1 O11 H11B 113.4 . . ?
H11A O11 H11B 101.0 . . ?
C24 O8 Tb1 126.6(3) . . ?
C7 O3 C8 117.0(3) . . ?
C16 O6 C17 116.4(3) . . ?
C25 O9 C26 116.3(3) . . ?
C14 O4 Tb1 131.3(3) . . ?
C23 O7 Tb1 127.1(3) . . ?
Mn1 O17 H17A 110.4 . . ?
Mn1 O17 H17B 118(4) . . ?
H17A O17 H17B 120.0 . . ?
Tb1 O10 H10B 110.7 . . ?
Tb1 O10 H10A 110.2 . . ?
H10B O10 H10A 103.1 . . ?
N5 N6 Mn1 116.6(3) . . ?
N5 N6 C2 114.5(3) . . ?
C2 N6 Mn1 128.9(2) . . ?
N12 N11 C10 111.7(4) . . ?
N11 N12 C11 113.7(4) . . ?
N14 N13 H13 120(4) . . ?
C19 N13 N14 108.9(4) . . ?
C19 N13 H13 131(4) . . ?
N6 N5 C1 112.1(3) . . ?
N17 N18 C20 117.2(4) . . ?
C10 N7 N8 103.8(4) . . ?
C1 N1 N2 103.9(3) . . ?
N2 N3 N4 109.2(4) . . ?
N3 N4 Mn1 139.3(3) . . ?
N3 N4 C1 104.7(3) . . ?
C1 N4 Mn1 116.0(3) . . ?
N18 N17 C19 109.6(4) . . ?
N3 N2 N1 110.1(3) . . ?
N9 N8 N7 110.3(4) . . ?
N15 N14 N13 105.4(4) . . ?
N14 N15 N16 111.2(4) . . ?
C19 N16 N15 104.9(4) . . ?
C10 N10 N9 104.0(4) . . ?
N6 C2 C9 123.1(3) . . ?
C3 C2 N6 116.6(4) . . ?
C3 C2 C9 120.4(4) . . ?
N8 N9 N10 109.3(3) . . ?
O2 C6 C4 123.5(3) . . ?
O2 C6 C7 120.1(3) . . ?
C4 C6 C7 116.4(3) . . ?
C6 C4 C5 121.9(4) . . ?
C3 C4 C6 121.2(3) . . ?
C3 C4 C5 116.8(3) . . ?
O3 C7 C6 112.8(3) . . ?
C9 C7 O3 125.6(3) . . ?
C9 C7 C6 121.6(4) . . ?
C2 C9 H9 120.0 . . ?
C7 C9 C2 120.1(3) . . ?
C7 C9 H9 120.0 . . ?
C2 C3 C4 120.3(4) . . ?
C2 C3 H3 119.9 . . ?
C4 C3 H3 119.9 . . ?
C12 C13 C15 120.8(4) . . ?
C12 C13 C14 116.7(4) . . ?
C15 C13 C14 122.5(4) . . ?
N12 C11 C18 123.9(4) . . ?
C12 C11 N12 115.6(4) . . ?
C12 C11 C18 120.5(4) . . ?
N7 C10 N11 128.4(4) . . ?
N7 C10 N10 112.5(4) . . ?
N10 C10 N11 119.1(4) . . ?
O1 C5 C4 126.5(4) . . ?
O1 C5 H5 116.8 . . ?
C4 C5 H5 116.8 . . ?
N18 C20 C27 125.5(4) . . ?
N18 C20 C21 114.0(4) . . ?
C21 C20 C27 120.4(4) . . ?
N1 C1 N5 121.7(4) . . ?
N1 C1 N4 112.1(4) . . ?
N4 C1 N5 126.2(4) . . ?
C13 C12 H12 119.7 . . ?
C11 C12 C13 120.5(4) . . ?
C11 C12 H12 119.7 . . ?
O5 C15 C13 124.3(4) . . ?
O5 C15 C16 119.3(4) . . ?
C13 C15 C16 116.4(4) . . ?
C11 C18 H18 120.0 . . ?
C16 C18 C11 120.0(4) . . ?
C16 C18 H18 120.0 . . ?
C21 C22 C24 120.4(4) . . ?
C21 C22 C23 118.4(4) . . ?
C24 C22 C23 121.2(4) . . ?
O9 C25 C27 126.2(4) . . ?
O9 C25 C24 112.6(4) . . ?
C27 C25 C24 121.0(4) . . ?
O6 C16 C15 113.5(3) . . ?
O6 C16 C18 124.8(4) . . ?
C18 C16 C15 121.6(4) . . ?
C20 C27 H27 120.2 . . ?
C25 C27 C20 119.6(4) . . ?
C25 C27 H27 120.2 . . ?
C20 C21 C22 120.6(4) . . ?
C20 C21 H21 119.7 . . ?
C22 C21 H21 119.7 . . ?
O8 C24 C22 122.9(4) . . ?
O8 C24 C25 119.8(4) . . ?
C22 C24 C25 117.3(4) . . ?
N13 C19 N17 127.8(4) . . ?
N16 C19 N13 109.5(4) . . ?
N16 C19 N17 122.6(4) . . ?
O6 C17 H17C 109.5 . . ?
O6 C17 H17D 109.5 . . ?
O6 C17 H17E 109.5 . . ?
H17C C17 H17D 109.5 . . ?
H17C C17 H17E 109.5 . . ?
H17D C17 H17E 109.5 . . ?
O4 C14 C13 126.9(4) . . ?
O4 C14 H14 116.6 . . ?
C13 C14 H14 116.6 . . ?
O3 C8 H8A 109.5 . . ?
O3 C8 H8B 109.5 . . ?
O3 C8 H8C 109.5 . . ?
H8A C8 H8B 109.5 . . ?
H8A C8 H8C 109.5 . . ?
H8B C8 H8C 109.5 . . ?
O7 C23 C22 126.0(4) . . ?
O7 C23 H23 117.0 . . ?
C22 C23 H23 117.0 . . ?
O9 C26 H26A 109.5 . . ?
O9 C26 H26B 109.5 . . ?
O9 C26 H26C 109.5 . . ?
H26A C26 H26B 109.5 . . ?
H26A C26 H26C 109.5 . . ?
H26B C26 H26C 109.5 . . ?
O13 Mn2 O13 180.0 . 2_776 ?
O13 Mn2 O14 88.10(14) 2_776 . ?
O13 Mn2 O14 91.90(13) 2_776 2_776 ?
O13 Mn2 O14 91.90(13) . . ?
O13 Mn2 O14 88.10(14) . 2_776 ?
O12 Mn2 O13 90.42(13) 2_776 . ?
O12 Mn2 O13 89.58(13) 2_776 2_776 ?
O12 Mn2 O13 90.42(13) . 2_776 ?
O12 Mn2 O13 89.58(13) . . ?
O12 Mn2 O12 180.0 2_776 . ?
O12 Mn2 O14 90.70(13) 2_776 . ?
O12 Mn2 O14 89.30(13) . . ?
O12 Mn2 O14 89.31(13) 2_776 2_776 ?
O12 Mn2 O14 90.69(13) . 2_776 ?
O14 Mn2 O14 180.0(2) . 2_776 ?
Mn2 O13 H13B 113.0 . . ?
Mn2 O13 H13A 111.5 . . ?
H13B O13 H13A 102.1 . . ?
Mn2 O12 H12A 112.8 . . ?
Mn2 O12 H12B 111.8 . . ?
H12A O12 H12B 101.6 . . ?
Mn2 O14 H14A 127.6 . . ?
Mn2 O14 H14B 127.9 . . ?
H14A O14 H14B 104.5 . . ?
H15A O15 H15B 110.9 . . ?
H16A O16 H16B 104.6 . . ?

loop_
_geom_bond_atom_site_label_1
_geom_bond_atom_site_label_2
_geom_bond_distance
_geom_bond_site_symmetry_2
_geom_bond_publ_flag
Tb1 O2 2.284(3) . ?
Tb1 O1 2.387(3) . ?
Tb1 O5 2.293(3) . ?
Tb1 O11 2.350(3) . ?
Tb1 O8 2.285(3) . ?
Tb1 O4 2.343(3) . ?
Tb1 O7 2.360(3) . ?
Tb1 O10 2.351(3) . ?
Mn1 O17 2.102(4) 2_777 ?
Mn1 O17 2.102(4) . ?
Mn1 N6 2.486(3) . ?
Mn1 N6 2.486(3) 2_777 ?
Mn1 N4 2.223(4) 2_777 ?
Mn1 N4 2.223(4) . ?
O2 C6 1.288(5) . ?
O1 C5 1.247(5) . ?
O5 C15 1.301(5) . ?
O11 H11A 0.9176 . ?
O11 H11B 0.9173 . ?
O8 C24 1.283(5) . ?
O3 C7 1.370(5) . ?
O3 C8 1.436(5) . ?
O6 C16 1.365(5) . ?
O6 C17 1.436(5) . ?
O9 C25 1.353(5) . ?
O9 C26 1.434(6) . ?
O4 C14 1.245(5) . ?
O7 C23 1.225(6) . ?
O17 H17A 0.8569 . ?
O17 H17B 0.806(10) . ?
O10 H10B 0.8764 . ?
O10 H10A 0.8741 . ?
N6 N5 1.274(5) . ?
N6 C2 1.402(5) . ?
N11 N12 1.263(5) . ?
N11 C10 1.414(5) . ?
N12 C11 1.409(5) . ?
N13 N14 1.352(5) . ?
N13 C19 1.325(6) . ?
N13 H13 0.963(10) . ?
N5 C1 1.404(5) . ?
N18 N17 1.281(5) . ?
N18 C20 1.383(5) . ?
N7 N8 1.347(5) . ?
N7 C10 1.336(6) . ?
N1 N2 1.350(5) . ?
N1 C1 1.334(5) . ?
N3 N4 1.338(5) . ?
N3 N2 1.316(5) . ?
N4 C1 1.342(6) . ?
N17 C19 1.405(5) . ?
N8 N9 1.313(6) . ?
N14 N15 1.294(6) . ?
N15 N16 1.372(6) . ?
N16 C19 1.308(6) . ?
N10 N9 1.349(5) . ?
N10 C10 1.343(6) . ?
C2 C9 1.421(5) . ?
C2 C3 1.371(5) . ?
C6 C4 1.422(5) . ?
C6 C7 1.449(5) . ?
C4 C3 1.404(5) . ?
C4 C5 1.435(5) . ?
C7 C9 1.359(6) . ?
C9 H9 0.9300 . ?
C3 H3 0.9300 . ?
C13 C12 1.413(6) . ?
C13 C15 1.429(6) . ?
C13 C14 1.435(6) . ?
C11 C12 1.366(6) . ?
C11 C18 1.422(7) . ?
C5 H5 0.9300 . ?
C20 C27 1.424(6) . ?
C20 C21 1.384(7) . ?
C12 H12 0.9300 . ?
C15 C16 1.452(6) . ?
C18 H18 0.9300 . ?
C18 C16 1.366(6) . ?
C22 C21 1.401(6) . ?
C22 C24 1.427(6) . ?
C22 C23 1.450(7) . ?
C25 C27 1.373(6) . ?
C25 C24 1.453(6) . ?
C27 H27 0.9300 . ?
C21 H21 0.9300 . ?
C17 H17C 0.9600 . ?
C17 H17D 0.9600 . ?
C17 H17E 0.9600 . ?
C14 H14 0.9300 . ?
C8 H8A 0.9600 . ?
C8 H8B 0.9600 . ?
C8 H8C 0.9600 . ?
C23 H23 0.9300 . ?
C26 H26A 0.9600 . ?
C26 H26B 0.9600 . ?
C26 H26C 0.9600 . ?
Mn2 O13 2.176(3) 2_776 ?
Mn2 O13 2.176(3) . ?
Mn2 O12 2.147(3) 2_776 ?
Mn2 O12 2.147(3) . ?
Mn2 O14 2.198(3) . ?
Mn2 O14 2.198(3) 2_776 ?
O13 H13B 0.8975 . ?
O13 H13A 0.8970 . ?
O12 H12A 0.9038 . ?
O12 H12B 0.9019 . ?
O14 H14A 0.8557 . ?
O14 H14B 0.8558 . ?
O15 H15A 0.8502 . ?
O15 H15B 0.804(10) . ?
O16 H16A 0.8495 . ?
O16 H16B 0.8493 . ?

loop_
_geom_torsion_atom_site_label_1
_geom_torsion_atom_site_label_2
_geom_torsion_atom_site_label_3
_geom_torsion_atom_site_label_4
_geom_torsion
_geom_torsion_site_symmetry_1
_geom_torsion_site_symmetry_2
_geom_torsion_site_symmetry_3
_geom_torsion_site_symmetry_4
_geom_torsion_publ_flag
Tb1 O2 C6 C4 30.6(5) . . . . ?
Tb1 O2 C6 C7 -149.4(3) . . . . ?
Tb1 O1 C5 C4 -21.6(6) . . . . ?
Tb1 O5 C15 C13 -20.6(6) . . . . ?
Tb1 O5 C15 C16 158.2(3) . . . . ?
Tb1 O8 C24 C22 38.7(5) . . . . ?
Tb1 O8 C24 C25 -140.1(3) . . . . ?
Tb1 O4 C14 C13 19.4(7) . . . . ?
Tb1 O7 C23 C22 -21.9(8) . . . . ?
Mn1 N6 N5 C1 1.8(4) . . . . ?
Mn1 N6 C2 C9 179.0(3) . . . . ?
Mn1 N6 C2 C3 -1.0(5) . . . . ?
Mn1 N4 C1 N5 0.7(6) . . . . ?
Mn1 N4 C1 N1 -178.7(3) . . . . ?
O2 C6 C4 C3 -178.9(4) . . . . ?
O2 C6 C4 C5 3.5(6) . . . . ?
O2 C6 C7 O3 -0.7(5) . . . . ?
O2 C6 C7 C9 177.5(4) . . . . ?
O5 C15 C16 O6 1.7(5) . . . . ?
O5 C15 C16 C18 -177.2(4) . . . . ?
O3 C7 C9 C2 179.8(4) . . . . ?
O9 C25 C27 C20 179.5(4) . . . . ?
O9 C25 C24 O8 -5.6(5) . . . . ?
O9 C25 C24 C22 175.5(4) . . . . ?
N6 N5 C1 N1 177.6(4) . . . . ?
N6 N5 C1 N4 -1.7(6) . . . . ?
N6 C2 C9 C7 -179.7(4) . . . . ?
N6 C2 C3 C4 178.3(3) . . . . ?
N11 N12 C11 C12 177.2(4) . . . . ?
N11 N12 C11 C18 -1.8(6) . . . . ?
N12 N11 C10 N7 3.9(6) . . . . ?
N12 N11 C10 N10 -177.5(4) . . . . ?
N12 C11 C12 C13 -178.1(4) . . . . ?
N12 C11 C18 C16 179.2(4) . . . . ?
N13 N14 N15 N16 -0.5(5) . . . . ?
N5 N6 C2 C9 0.9(5) . . . . ?
N5 N6 C2 C3 -179.2(4) . . . . ?
N18 N17 C19 N13 0.8(6) . . . . ?
N18 N17 C19 N16 -175.3(4) . . . . ?
N18 C20 C27 C25 -172.3(4) . . . . ?
N18 C20 C21 C22 169.5(4) . . . . ?
N7 N8 N9 N10 -0.4(5) . . . . ?
N3 N4 C1 N5 179.7(4) . . . . ?
N3 N4 C1 N1 0.3(5) . . . . ?
N4 N3 N2 N1 0.2(5) . . . . ?
N17 N18 C20 C27 3.0(6) . . . . ?
N17 N18 C20 C21 -172.9(4) . . . . ?
N2 N1 C1 N5 -179.6(4) . . . . ?
N2 N1 C1 N4 -0.2(5) . . . . ?
N2 N3 N4 Mn1 178.4(4) . . . . ?
N2 N3 N4 C1 -0.3(5) . . . . ?
N8 N7 C10 N11 178.8(4) . . . . ?
N8 N7 C10 N10 0.2(5) . . . . ?
N14 N13 C19 N17 -177.0(4) . . . . ?
N14 N13 C19 N16 -0.5(5) . . . . ?
N14 N15 N16 C19 0.2(5) . . . . ?
N15 N16 C19 N13 0.2(5) . . . . ?
N15 N16 C19 N17 177.0(4) . . . . ?
C2 N6 N5 C1 -179.8(3) . . . . ?
N9 N10 C10 N11 -179.2(4) . . . . ?
N9 N10 C10 N7 -0.4(5) . . . . ?
C6 C4 C3 C2 1.0(6) . . . . ?
C6 C4 C5 O1 -6.7(6) . . . . ?
C6 C7 C9 C2 1.9(6) . . . . ?
C4 C6 C7 O3 179.3(3) . . . . ?
C4 C6 C7 C9 -2.6(5) . . . . ?
C7 C6 C4 C3 1.1(5) . . . . ?
C7 C6 C4 C5 -176.4(3) . . . . ?
C9 C2 C3 C4 -1.8(6) . . . . ?
C3 C2 C9 C7 0.4(6) . . . . ?
C3 C4 C5 O1 175.6(4) . . . . ?
C13 C15 C16 O6 -179.4(3) . . . . ?
C13 C15 C16 C18 1.8(6) . . . . ?
C11 C18 C16 O6 179.7(4) . . . . ?
C11 C18 C16 C15 -1.6(6) . . . . ?
C10 N11 N12 C11 -177.8(3) . . . . ?
C10 N7 N8 N9 0.1(5) . . . . ?
C10 N10 N9 N8 0.4(5) . . . . ?
C5 C4 C3 C2 178.6(3) . . . . ?
C20 N18 N17 C19 176.3(3) . . . . ?
C1 N1 N2 N3 0.0(5) . . . . ?
C12 C13 C15 O5 178.3(4) . . . . ?
C12 C13 C15 C16 -0.6(6) . . . . ?
C12 C13 C14 O4 -178.1(4) . . . . ?
C12 C11 C18 C16 0.2(6) . . . . ?
C15 C13 C12 C11 -0.7(6) . . . . ?
C15 C13 C14 O4 2.8(7) . . . . ?
C18 C11 C12 C13 1.0(6) . . . . ?
C27 C20 C21 C22 -6.6(6) . . . . ?
C27 C25 C24 O8 170.2(4) . . . . ?
C27 C25 C24 C22 -8.7(6) . . . . ?
C21 C20 C27 C25 3.4(6) . . . . ?
C21 C22 C24 O8 -173.3(4) . . . . ?
C21 C22 C24 C25 5.5(6) . . . . ?
C21 C22 C23 O7 165.2(5) . . . . ?
C24 C22 C21 C20 1.9(6) . . . . ?
C24 C22 C23 O7 -13.8(8) . . . . ?
C24 C25 C27 C20 4.4(6) . . . . ?
C19 N13 N14 N15 0.6(5) . . . . ?
C17 O6 C16 C15 -172.6(3) . . . . ?
C17 O6 C16 C18 6.2(6) . . . . ?
C14 C13 C12 C11 -179.8(4) . . . . ?
C14 C13 C15 O5 -2.7(6) . . . . ?
C14 C13 C15 C16 178.4(4) . . . . ?
C8 O3 C7 C6 176.2(4) . . . . ?
C8 O3 C7 C9 -1.9(6) . . . . ?
C23 C22 C21 C20 -177.1(4) . . . . ?
C23 C22 C24 O8 5.7(6) . . . . ?
C23 C22 C24 C25 -175.5(4) . . . . ?
C26 O9 C25 C27 3.8(6) . . . . ?
C26 O9 C25 C24 179.3(4) . . . . ?
